data_4103678
loop_
_publ_author_name
'Rui Cao'
'Peter M\"uller'
'Stephen J. Lippard'

_publ_section_title
;
 Tripodal Tris-tacn and Tris-dpa Platforms for Assembling
 Phosphate-Templated Trimetallic Centers
;
_journal_name_full 'Journal of the American Chemical Society'
_journal_page_first 17366
_journal_page_last 17369
_journal_paper_doi 10.1021/ja108212v
_journal_volume 132
_journal_year 2010
_chemical_formula_sum 'C42 H66 Cl3 Cu3 F6 N10 O6 P2'
_chemical_formula_weight 1279.96
_chemical_name_systematic
; 
 ? 
;
_space_group_IT_number 148
_symmetry_cell_setting trigonal
_symmetry_space_group_name_Hall '-R 3'
_symmetry_space_group_name_H-M 'R -3 :H'
_atom_sites_solution_hydrogens geom
_atom_sites_solution_primary direct
_atom_sites_solution_secondary difmap
_audit_creation_method SHELXL-97
_cell_angle_alpha 90.00
_cell_angle_beta 90.00
_cell_angle_gamma 120.00
_cell_formula_units_Z 6
_cell_length_a 15.2562(6)
_cell_length_b 15.2562(6)
_cell_length_c 40.444(3)
_cell_measurement_reflns_used 9977
_cell_measurement_temperature 100(2)
_cell_measurement_theta_max 26.01
_cell_measurement_theta_min 2.54
_cell_volume 8152.2(8)
_computing_cell_refinement 'Bruker SMART'
_computing_data_collection 'Bruker SMART'
_computing_data_reduction 'Bruker SAINT'
_computing_molecular_graphics 'Bruker SHELXTL'
_computing_publication_material 'Bruker SHELXTL'
_computing_structure_refinement 'SHELXL-97 (Sheldrick, 1997)'
_computing_structure_solution 'SHELXS-97 (Sheldrick, 1990)'
_diffrn_ambient_temperature 100(2)
_diffrn_measured_fraction_theta_full 0.997
_diffrn_measured_fraction_theta_max 0.997
_diffrn_measurement_device_type 'CCD area detector'
_diffrn_measurement_method 'phi and omega scans'
_diffrn_radiation_monochromator graphite
_diffrn_radiation_source 'fine-focus sealed tube'
_diffrn_radiation_type MoK\a
_diffrn_radiation_wavelength 0.71073
_diffrn_reflns_av_R_equivalents 0.0428
_diffrn_reflns_av_sigmaI/netI 0.0185
_diffrn_reflns_limit_h_max 19
_diffrn_reflns_limit_h_min -19
_diffrn_reflns_limit_k_max 19
_diffrn_reflns_limit_k_min -18
_diffrn_reflns_limit_l_max 50
_diffrn_reflns_limit_l_min -50
_diffrn_reflns_number 48726
_diffrn_reflns_theta_full 26.37
_diffrn_reflns_theta_max 26.37
_diffrn_reflns_theta_min 1.51
_exptl_absorpt_coefficient_mu 1.444
_exptl_absorpt_correction_T_max 0.9313
_exptl_absorpt_correction_T_min 0.8458
_exptl_absorpt_correction_type multi-scan
_exptl_absorpt_process_details SADABS
_exptl_crystal_colour blue
_exptl_crystal_density_diffrn 1.564
_exptl_crystal_density_method 'not measured'
_exptl_crystal_description block
_exptl_crystal_F_000 3948
_exptl_crystal_size_max 0.12
_exptl_crystal_size_mid 0.12
_exptl_crystal_size_min 0.05
_refine_diff_density_max 1.228
_refine_diff_density_min -0.817
_refine_diff_density_rms 0.094
_refine_ls_extinction_method none
_refine_ls_goodness_of_fit_ref 1.079
_refine_ls_hydrogen_treatment constr
_refine_ls_matrix_type full
_refine_ls_number_parameters 225
_refine_ls_number_reflns 3696
_refine_ls_number_restraints 0
_refine_ls_restrained_S_all 1.079
_refine_ls_R_factor_all 0.0481
_refine_ls_R_factor_gt 0.0406
_refine_ls_shift/su_max 0.001
_refine_ls_shift/su_mean 0.000
_refine_ls_structure_factor_coef Fsqd
_refine_ls_weighting_details 'calc w=1/[\s^2^(Fo^2^)+(0.0508P)^2^+60.5694P] where P=(Fo^2^+2Fc^2^)/3'
_refine_ls_weighting_scheme calc
_refine_ls_wR_factor_gt 0.1080
_refine_ls_wR_factor_ref 0.1131
_reflns_number_gt 3212
_reflns_number_total 3696
_reflns_threshold_expression >2sigma(I)
_cod_data_source_file ja108212v_si_007.cif
_cod_data_source_block 1
_cod_original_sg_symbol_H-M 'R -3'
_cod_database_code 4103678

loop_
_symmetry_equiv_pos_as_xyz
'x, y, z'
'-y, x-y, z'
'-x+y, -x, z'
'x+2/3, y+1/3, z+1/3'
'-y+2/3, x-y+1/3, z+1/3'
'-x+y+2/3, -x+1/3, z+1/3'
'x+1/3, y+2/3, z+2/3'
'-y+1/3, x-y+2/3, z+2/3'
'-x+y+1/3, -x+2/3, z+2/3'
'-x, -y, -z'
'y, -x+y, -z'
'x-y, x, -z'
'-x+2/3, -y+1/3, -z+1/3'
'y+2/3, -x+y+1/3, -z+1/3'
'x-y+2/3, x+1/3, -z+1/3'
'-x+1/3, -y+2/3, -z+2/3'
'y+1/3, -x+y+2/3, -z+2/3'
'x-y+1/3, x+2/3, -z+2/3'

loop_
_atom_site_label
_atom_site_type_symbol
_atom_site_fract_x
_atom_site_fract_y
_atom_site_fract_z
_atom_site_U_iso_or_equiv
_atom_site_adp_type
_atom_site_occupancy
_atom_site_symmetry_multiplicity
_atom_site_calc_flag
_atom_site_refinement_flags
C1 C 0.6964(3) 0.4361(3) 0.23185(8) 0.0291(7) Uani 1 1 d .
H1A H 0.7694 0.4814 0.2275 0.035 Uiso 1 1 calc R
H1B H 0.6855 0.4350 0.2560 0.035 Uiso 1 1 calc R
C2 C 0.6368(3) 0.4772(3) 0.21471(8) 0.0277(7) Uani 1 1 d .
C3 C 0.6120(3) 0.4579(3) 0.18120(8) 0.0282(7) Uani 1 1 d .
H3 H 0.6309 0.4159 0.1695 0.034 Uiso 1 1 calc R
C4 C 0.5604(2) 0.4984(2) 0.16435(8) 0.0227(6) Uani 1 1 d .
C5 C 0.5346(3) 0.5611(3) 0.18197(9) 0.0271(7) Uani 1 1 d .
H5 H 0.5008 0.5909 0.1711 0.032 Uiso 1 1 calc R
C6 C 0.5579(3) 0.5799(2) 0.21533(9) 0.0274(7) Uani 1 1 d .
H6 H 0.5402 0.6228 0.2270 0.033 Uiso 1 1 calc R
C7 C 0.6066(3) 0.5371(3) 0.23158(8) 0.0282(7) Uani 1 1 d .
H7 H 0.6198 0.5486 0.2546 0.034 Uiso 1 1 calc R
C8 C 0.5397(2) 0.4793(2) 0.12768(8) 0.0240(7) Uani 1 1 d .
H8A H 0.5294 0.4113 0.1225 0.029 Uiso 1 1 calc R
H8B H 0.4758 0.4783 0.1225 0.029 Uiso 1 1 calc R
C9 C 0.6208(2) 0.6515(2) 0.10366(8) 0.0231(6) Uani 1 1 d .
H9A H 0.6915 0.7085 0.1037 0.028 Uiso 1 1 calc R
H9B H 0.5856 0.6589 0.1231 0.028 Uiso 1 1 calc R
C10 C 0.5679(2) 0.6546(2) 0.07211(8) 0.0257(7) Uani 1 1 d .
H10A H 0.4945 0.6056 0.0739 0.031 Uiso 1 1 calc R
H10B H 0.5766 0.7230 0.0693 0.031 Uiso 1 1 calc R
C11 C 0.7148(3) 0.7101(2) 0.03406(9) 0.0269(7) Uani 1 1 d .
H11A H 0.7441 0.7593 0.0524 0.032 Uiso 1 1 calc R
H11B H 0.7131 0.7467 0.0141 0.032 Uiso 1 1 calc R
C12 C 0.7801(3) 0.6623(3) 0.02753(9) 0.0291(7) Uani 1 1 d .
H12A H 0.7669 0.6333 0.0050 0.035 Uiso 1 1 calc R
H12B H 0.8525 0.7145 0.0290 0.035 Uiso 1 1 calc R
C13 C 0.7968(2) 0.6214(2) 0.08556(8) 0.0242(7) Uani 1 1 d .
H13A H 0.8172 0.6940 0.0865 0.029 Uiso 1 1 calc R
H13B H 0.8579 0.6160 0.0894 0.029 Uiso 1 1 calc R
C14 C 0.7203(2) 0.5652(2) 0.11292(8) 0.0238(7) Uani 1 1 d .
H14A H 0.7125 0.4972 0.1157 0.029 Uiso 1 1 calc R
H14B H 0.7463 0.6024 0.1340 0.029 Uiso 1 1 calc R
Cl1 Cl 0.43301(6) 0.40691(6) 0.03826(2) 0.02542(19) Uani 1 1 d .
Cu1 Cu 0.60145(3) 0.49679(3) 0.053384(9) 0.01835(13) Uani 1 1 d .
F1 F 0.90272(18) 0.9400(2) 0.02288(6) 0.0519(7) Uani 1 1 d .
F2 F 0.3769(4) 0.7628(3) 0.14255(10) 0.0692(12) Uani 0.75 1 d P
F2A F 0.4156(10) 0.7472(10) 0.0917(3) 0.069(3) Uiso 0.25 1 d P
N1 N 0.6667 0.3333 0.22056(11) 0.0207(9) Uani 1 3 d S
N2 N 0.62049(19) 0.55439(19) 0.10577(6) 0.0203(5) Uani 1 1 d .
N3 N 0.6100(2) 0.62960(19) 0.04281(7) 0.0227(6) Uani 1 1 d .
H3A H 0.5682 0.6199 0.0248 0.027 Uiso 1 1 calc R
N4 N 0.7564(2) 0.5817(2) 0.05211(7) 0.0236(6) Uani 1 1 d .
H4 H 0.7825 0.5415 0.0449 0.028 Uiso 1 1 calc R
O1 O 0.59737(16) 0.37214(16) 0.06498(6) 0.0267(5) Uani 1 1 d .
O2 O 0.6667 0.3333 0.01463(12) 0.0486(13) Uani 1 3 d S
O1S O 0.3128(4) 0.5252(4) 0.03015(14) 0.0411(13) Uiso 0.50 1 d P
O2S O 0.3333 0.6667 0.0743(2) 0.043(2) Uiso 0.50 3 d SP
P1 P 0.6667 0.3333 0.05381(4) 0.0200(3) Uani 1 3 d S
P2 P 1.0000 1.0000 0.0000 0.0272(5) Uani 1 6 d S
P3 P 0.3333 0.6667 0.1667 0.0183(7) Uani 0.50 6 d SP
P3A P 0.3333 0.6667 0.11525(16) 0.0231(11) Uani 0.25 3 d SP

loop_
_atom_site_aniso_label
_atom_site_aniso_U_11
_atom_site_aniso_U_22
_atom_site_aniso_U_33
_atom_site_aniso_U_23
_atom_site_aniso_U_13
_atom_site_aniso_U_12
C1 0.0324(18) 0.0305(18) 0.0235(17) -0.0034(14) -0.0025(14) 0.0151(15)
C2 0.0282(17) 0.0257(16) 0.0268(17) -0.0003(13) 0.0024(13) 0.0117(14)
C3 0.0353(19) 0.0263(17) 0.0259(17) -0.0019(13) 0.0018(14) 0.0175(15)
C4 0.0218(15) 0.0175(14) 0.0247(16) 0.0011(12) 0.0023(12) 0.0066(12)
C5 0.0279(17) 0.0257(16) 0.0306(18) 0.0058(13) 0.0082(14) 0.0156(14)
C6 0.0283(17) 0.0194(15) 0.0311(18) -0.0007(13) 0.0109(14) 0.0094(13)
C7 0.0299(17) 0.0321(18) 0.0227(16) -0.0022(13) 0.0051(13) 0.0155(15)
C8 0.0218(15) 0.0209(15) 0.0251(17) -0.0015(12) -0.0014(12) 0.0074(13)
C9 0.0246(16) 0.0193(15) 0.0256(16) -0.0027(12) -0.0021(13) 0.0112(13)
C10 0.0258(16) 0.0220(16) 0.0339(19) -0.0023(13) -0.0047(14) 0.0155(14)
C11 0.0291(17) 0.0203(15) 0.0282(17) 0.0063(13) -0.0010(13) 0.0100(14)
C12 0.0269(17) 0.0251(17) 0.0309(18) 0.0075(14) 0.0076(14) 0.0096(14)
C13 0.0175(15) 0.0199(15) 0.0338(18) 0.0013(13) -0.0041(13) 0.0083(12)
C14 0.0209(15) 0.0217(15) 0.0278(17) 0.0004(13) -0.0066(13) 0.0098(13)
Cl1 0.0224(4) 0.0242(4) 0.0264(4) 0.0005(3) -0.0067(3) 0.0092(3)
Cu1 0.0169(2) 0.0161(2) 0.0225(2) 0.00024(14) -0.00043(14) 0.00856(15)
F1 0.0408(13) 0.0721(18) 0.0287(12) 0.0045(11) 0.0074(10) 0.0175(13)
F2 0.115(3) 0.0327(18) 0.053(2) 0.0069(16) 0.030(2) 0.032(2)
N1 0.0211(14) 0.0211(14) 0.020(2) 0.000 0.000 0.0105(7)
N2 0.0177(12) 0.0172(12) 0.0239(13) 0.0010(10) -0.0016(10) 0.0072(10)
N3 0.0246(14) 0.0202(13) 0.0238(14) 0.0013(10) -0.0055(11) 0.0116(11)
N4 0.0208(13) 0.0194(13) 0.0309(15) 0.0024(11) 0.0021(11) 0.0102(11)
O1 0.0161(10) 0.0175(11) 0.0472(15) 0.0045(10) 0.0050(10) 0.0089(9)
O2 0.059(2) 0.059(2) 0.028(2) 0.000 0.000 0.0294(10)
P1 0.0161(4) 0.0161(4) 0.0278(7) 0.000 0.000 0.0081(2)
P2 0.0333(7) 0.0333(7) 0.0150(9) 0.000 0.000 0.0167(3)
P3 0.0159(10) 0.0159(10) 0.0230(19) 0.000 0.000 0.0079(5)
P3A 0.0165(15) 0.0165(15) 0.036(3) 0.000 0.000 0.0082(8)

loop_
_atom_type_symbol
_atom_type_description
_atom_type_scat_dispersion_real
_atom_type_scat_dispersion_imag
_atom_type_scat_source
C C 0.0033 0.0016 'International Tables Vol C Tables 4.2.6.8 and 6.1.1.4'
H H 0.0000 0.0000 'International Tables Vol C Tables 4.2.6.8 and 6.1.1.4'
N N 0.0061 0.0033 'International Tables Vol C Tables 4.2.6.8 and 6.1.1.4'
O O 0.0106 0.0060 'International Tables Vol C Tables 4.2.6.8 and 6.1.1.4'
F F 0.0171 0.0103 'International Tables Vol C Tables 4.2.6.8 and 6.1.1.4'
P P 0.1023 0.0942 'International Tables Vol C Tables 4.2.6.8 and 6.1.1.4'
Cl Cl 0.1484 0.1585 'International Tables Vol C Tables 4.2.6.8 and 6.1.1.4'
Cu Cu 0.3201 1.2651 'International Tables Vol C Tables 4.2.6.8 and 6.1.1.4'

loop_
_geom_angle_atom_site_label_1
_geom_angle_atom_site_label_2
_geom_angle_atom_site_label_3
_geom_angle
_geom_angle_site_symmetry_1
_geom_angle_site_symmetry_3
N1 C1 C2 111.9(3) . .
N1 C1 H1A 109.2 . .
C2 C1 H1A 109.2 . .
N1 C1 H1B 109.2 . .
C2 C1 H1B 109.2 . .
H1A C1 H1B 107.9 . .
C7 C2 C3 118.0(3) . .
C7 C2 C1 121.0(3) . .
C3 C2 C1 121.0(3) . .
C4 C3 C2 122.2(3) . .
C4 C3 H3 118.9 . .
C2 C3 H3 118.9 . .
C3 C4 C5 117.8(3) . .
C3 C4 C8 120.1(3) . .
C5 C4 C8 121.9(3) . .
C6 C5 C4 120.4(3) . .
C6 C5 H5 119.8 . .
C4 C5 H5 119.8 . .
C7 C6 C5 120.6(3) . .
C7 C6 H6 119.7 . .
C5 C6 H6 119.7 . .
C6 C7 C2 120.8(3) . .
C6 C7 H7 119.6 . .
C2 C7 H7 119.6 . .
N2 C8 C4 115.0(3) . .
N2 C8 H8A 108.5 . .
C4 C8 H8A 108.5 . .
N2 C8 H8B 108.5 . .
C4 C8 H8B 108.5 . .
H8A C8 H8B 107.5 . .
N2 C9 C10 110.0(2) . .
N2 C9 H9A 109.7 . .
C10 C9 H9A 109.7 . .
N2 C9 H9B 109.7 . .
C10 C9 H9B 109.7 . .
H9A C9 H9B 108.2 . .
N3 C10 C9 110.8(3) . .
N3 C10 H10A 109.5 . .
C9 C10 H10A 109.5 . .
N3 C10 H10B 109.5 . .
C9 C10 H10B 109.5 . .
H10A C10 H10B 108.1 . .
N3 C11 C12 109.6(3) . .
N3 C11 H11A 109.8 . .
C12 C11 H11A 109.8 . .
N3 C11 H11B 109.8 . .
C12 C11 H11B 109.8 . .
H11A C11 H11B 108.2 . .
N4 C12 C11 109.6(3) . .
N4 C12 H12A 109.8 . .
C11 C12 H12A 109.8 . .
N4 C12 H12B 109.8 . .
C11 C12 H12B 109.8 . .
H12A C12 H12B 108.2 . .
N4 C13 C14 112.8(2) . .
N4 C13 H13A 109.0 . .
C14 C13 H13A 109.0 . .
N4 C13 H13B 109.0 . .
C14 C13 H13B 109.0 . .
H13A C13 H13B 107.8 . .
N2 C14 C13 112.2(3) . .
N2 C14 H14A 109.2 . .
C13 C14 H14A 109.2 . .
N2 C14 H14B 109.2 . .
C13 C14 H14B 109.2 . .
H14A C14 H14B 107.9 . .
O1 Cu1 N3 177.60(11) . .
O1 Cu1 N4 95.03(10) . .
N3 Cu1 N4 83.36(11) . .
O1 Cu1 N2 95.17(10) . .
N3 Cu1 N2 82.90(10) . .
N4 Cu1 N2 83.93(10) . .
O1 Cu1 Cl1 90.07(7) . .
N3 Cu1 Cl1 91.97(8) . .
N4 Cu1 Cl1 163.18(8) . .
N2 Cu1 Cl1 111.61(7) . .
P3 F2 P3A 78.4(2) . .
O2S F2A P3A 67.0(7) . .
C1 N1 C1 110.8(2) 3_665 2_655
C1 N1 C1 110.8(2) 3_665 .
C1 N1 C1 110.8(2) 2_655 .
C14 N2 C9 114.3(2) . .
C14 N2 C8 112.4(2) . .
C9 N2 C8 113.1(2) . .
C14 N2 Cu1 98.76(19) . .
C9 N2 Cu1 105.71(18) . .
C8 N2 Cu1 111.36(18) . .
C10 N3 C11 113.6(3) . .
C10 N3 Cu1 105.71(19) . .
C11 N3 Cu1 112.5(2) . .
C10 N3 H3A 108.3 . .
C11 N3 H3A 108.3 . .
Cu1 N3 H3A 108.3 . .
C12 N4 C13 113.2(3) . .
C12 N4 Cu1 105.5(2) . .
C13 N4 Cu1 110.30(19) . .
C12 N4 H4 109.2 . .
C13 N4 H4 109.2 . .
Cu1 N4 H4 109.2 . .
P1 O1 Cu1 128.86(14) . .
F2A O2S F2A 97.9(8) 2_665 .
F2A O2S F2A 97.9(8) 2_665 3_565
F2A O2S F2A 97.9(8) . 3_565
F2A O2S P3A 60.5(6) 2_665 .
F2A O2S P3A 60.5(6) . .
F2A O2S P3A 60.5(6) 3_565 .
O1 P1 O1 111.52(10) 2_655 3_665
O1 P1 O1 111.52(10) 2_655 .
O1 P1 O1 111.52(10) 3_665 .
O1 P1 O2 107.33(11) 2_655 .
O1 P1 O2 107.33(11) 3_665 .
O1 P1 O2 107.33(11) . .
F1 P2 F1 90.35(12) 3_675 11_565
F1 P2 F1 180.00(14) 3_675 12_655
F1 P2 F1 89.65(12) 11_565 12_655
F1 P2 F1 89.65(12) 3_675 .
F1 P2 F1 90.35(12) 11_565 .
F1 P2 F1 90.35(12) 12_655 .
F1 P2 F1 90.35(12) 3_675 10_775
F1 P2 F1 89.65(12) 11_565 10_775
F1 P2 F1 89.65(12) 12_655 10_775
F1 P2 F1 180.0(3) . 10_775
F1 P2 F1 89.65(12) 3_675 2_765
F1 P2 F1 180.0(2) 11_565 2_765
F1 P2 F1 90.35(12) 12_655 2_765
F1 P2 F1 89.65(12) . 2_765
F1 P2 F1 90.35(12) 10_775 2_765
F2 P3 F2 86.8(2) 2_665 .
F2 P3 F2 86.8(2) 2_665 3_565
F2 P3 F2 86.8(2) . 3_565
F2 P3 F2 93.2(2) 2_665 13_565
F2 P3 F2 179.996(1) . 13_565
F2 P3 F2 93.2(2) 3_565 13_565
F2 P3 F2 179.996(1) 2_665 14_455
F2 P3 F2 93.2(2) . 14_455
F2 P3 F2 93.2(2) 3_565 14_455
F2 P3 F2 86.8(2) 13_565 14_455
F2 P3 F2 93.2(2) 2_665 15
F2 P3 F2 93.2(2) . 15
F2 P3 F2 179.998(2) 3_565 15
F2 P3 F2 86.8(2) 13_565 15
F2 P3 F2 86.8(2) 14_455 15
F2 P3 P3A 52.52(14) 2_665 .
F2 P3 P3A 52.52(14) . .
F2 P3 P3A 52.52(14) 3_565 .
F2 P3 P3A 127.49(14) 13_565 .
F2 P3 P3A 127.49(14) 14_455 .
F2 P3 P3A 127.49(14) 15 .
F2 P3 P3A 127.48(14) 2_665 13_565
F2 P3 P3A 127.48(14) . 13_565
F2 P3 P3A 127.49(14) 3_565 13_565
F2 P3 P3A 52.51(14) 13_565 13_565
F2 P3 P3A 52.51(14) 14_455 13_565
F2 P3 P3A 52.51(14) 15 13_565
P3A P3 P3A 180.0 . 13_565
F2A P3A F2A 86.8(7) 2_665 .
F2A P3A F2A 86.8(7) 2_665 3_565
F2A P3A F2A 86.8(7) . 3_565
F2A P3A O2S 52.5(5) 2_665 .
F2A P3A O2S 52.5(5) . .
F2A P3A O2S 52.5(5) 3_565 .
F2A P3A F2 110.8(5) 2_665 .
F2A P3A F2 84.5(5) . .
F2A P3A F2 159.8(5) 3_565 .
O2S P3A F2 131.0(2) . .
F2A P3A F2 84.5(5) 2_665 2_665
F2A P3A F2 159.8(5) . 2_665
F2A P3A F2 110.8(5) 3_565 2_665
O2S P3A F2 131.0(2) . 2_665
F2 P3A F2 81.7(3) . 2_665
F2A P3A F2 159.8(5) 2_665 3_565
F2A P3A F2 110.8(5) . 3_565
F2A P3A F2 84.5(5) 3_565 3_565
O2S P3A F2 131.0(2) . 3_565
F2 P3A F2 81.7(3) . 3_565
F2 P3A F2 81.7(3) 2_665 3_565
F2A P3A P3 127.5(5) 2_665 .
F2A P3A P3 127.5(5) . .
F2A P3A P3 127.5(5) 3_565 .
O2S P3A P3 180.000(1) . .
F2 P3A P3 49.0(2) . .
F2 P3A P3 49.0(2) 2_665 .
F2 P3A P3 49.0(2) 3_565 .

loop_
_geom_bond_atom_site_label_1
_geom_bond_atom_site_label_2
_geom_bond_distance
_geom_bond_site_symmetry_2
C1 N1 1.470(4) .
C1 C2 1.507(5) .
C1 H1A 0.9900 .
C1 H1B 0.9900 .
C2 C7 1.390(5) .
C2 C3 1.398(5) .
C3 C4 1.397(5) .
C3 H3 0.9500 .
C4 C5 1.397(5) .
C4 C8 1.514(5) .
C5 C6 1.388(5) .
C5 H5 0.9500 .
C6 C7 1.378(5) .
C6 H6 0.9500 .
C7 H7 0.9500 .
C8 N2 1.485(4) .
C8 H8A 0.9900 .
C8 H8B 0.9900 .
C9 N2 1.482(4) .
C9 C10 1.524(4) .
C9 H9A 0.9900 .
C9 H9B 0.9900 .
C10 N3 1.486(4) .
C10 H10A 0.9900 .
C10 H10B 0.9900 .
C11 N3 1.491(4) .
C11 C12 1.523(5) .
C11 H11A 0.9900 .
C11 H11B 0.9900 .
C12 N4 1.478(4) .
C12 H12A 0.9900 .
C12 H12B 0.9900 .
C13 N4 1.485(4) .
C13 C14 1.523(4) .
C13 H13A 0.9900 .
C13 H13B 0.9900 .
C14 N2 1.476(4) .
C14 H14A 0.9900 .
C14 H14B 0.9900 .
Cl1 Cu1 2.3096(8) .
Cu1 O1 1.929(2) .
Cu1 N3 2.010(3) .
Cu1 N4 2.051(3) .
Cu1 N2 2.256(3) .
F1 P2 1.593(2) .
F2 P3 1.603(3) .
F2 P3A 1.684(5) .
F2A O2S 1.427(14) .
F2A P3A 1.567(13) .
N1 C1 1.470(4) 3_665
N1 C1 1.470(4) 2_655
N3 H3A 0.9300 .
N4 H4 0.9300 .
O1 P1 1.516(2) .
O2 P1 1.585(5) .
O2S F2A 1.427(14) 2_665
O2S F2A 1.427(13) 3_565
O2S P3A 1.656(12) .
P1 O1 1.516(2) 2_655
P1 O1 1.516(2) 3_665
P2 F1 1.593(2) 3_675
P2 F1 1.593(2) 11_565
P2 F1 1.593(2) 12_655
P2 F1 1.593(2) 10_775
P2 F1 1.593(2) 2_765
P3 F2 1.603(3) 2_665
P3 F2 1.603(3) 3_565
P3 F2 1.603(3) 13_565
P3 F2 1.603(3) 14_455
P3 F2 1.603(3) 15
P3 P3A 2.079(6) .
P3 P3A 2.080(6) 13_565
P3A F2A 1.567(13) 2_665
P3A F2A 1.567(13) 3_565
P3A F2 1.684(5) 2_665
P3A F2 1.684(5) 3_565

loop_
_geom_hbond_atom_site_label_D
_geom_hbond_atom_site_label_H
_geom_hbond_atom_site_label_A
_geom_hbond_distance_DH
_geom_hbond_distance_HA
_geom_hbond_distance_DA
_geom_hbond_angle_DHA
_geom_hbond_site_symmetry_A
N3 H3A Cl1 0.93 2.58 3.335(3) 138.4 10_665
N4 H4 O1 0.93 2.22 2.929(3) 132.8 3_665
N4 H4 Cl1 0.93 2.76 3.481(3) 135.2 3_665

loop_
_geom_torsion_atom_site_label_1
_geom_torsion_atom_site_label_2
_geom_torsion_atom_site_label_3
_geom_torsion_atom_site_label_4
_geom_torsion
_geom_torsion_site_symmetry_1
_geom_torsion_site_symmetry_4
N1 C1 C2 C7 142.9(3) . .
N1 C1 C2 C3 -38.4(5) . .
C7 C2 C3 C4 1.3(5) . .
C1 C2 C3 C4 -177.4(3) . .
C2 C3 C4 C5 0.8(5) . .
C2 C3 C4 C8 177.1(3) . .
C3 C4 C5 C6 -1.4(5) . .
C8 C4 C5 C6 -177.7(3) . .
C4 C5 C6 C7 -0.2(5) . .
C5 C6 C7 C2 2.4(5) . .
C3 C2 C7 C6 -2.9(5) . .
C1 C2 C7 C6 175.8(3) . .
C3 C4 C8 N2 -89.0(4) . .
C5 C4 C8 N2 87.2(4) . .
N2 C9 C10 N3 -51.5(3) . .
N3 C11 C12 N4 -40.8(4) . .
N4 C13 C14 N2 -48.6(4) . .
C2 C1 N1 C1 167.5(3) . 3_665
C2 C1 N1 C1 -69.0(5) . 2_655
C13 C14 N2 C9 -63.3(3) . .
C13 C14 N2 C8 166.0(3) . .
C13 C14 N2 Cu1 48.4(3) . .
C10 C9 N2 C14 130.2(3) . .
C10 C9 N2 C8 -99.4(3) . .
C10 C9 N2 Cu1 22.7(3) . .
C4 C8 N2 C14 55.1(4) . .
C4 C8 N2 C9 -76.2(3) . .
C4 C8 N2 Cu1 164.9(2) . .
O1 Cu1 N2 C14 64.23(18) . .
N3 Cu1 N2 C14 -114.33(19) . .
N4 Cu1 N2 C14 -30.29(18) . .
Cl1 Cu1 N2 C14 156.36(15) . .
O1 Cu1 N2 C9 -177.34(18) . .
N3 Cu1 N2 C9 4.10(19) . .
N4 Cu1 N2 C9 88.14(19) . .
Cl1 Cu1 N2 C9 -85.21(18) . .
O1 Cu1 N2 C8 -54.1(2) . .
N3 Cu1 N2 C8 127.3(2) . .
N4 Cu1 N2 C8 -148.6(2) . .
Cl1 Cu1 N2 C8 38.0(2) . .
C9 C10 N3 C11 -70.6(3) . .
C9 C10 N3 Cu1 53.3(3) . .
C12 C11 N3 C10 133.8(3) . .
C12 C11 N3 Cu1 13.7(3) . .
O1 Cu1 N3 C10 -67(3) . .
N4 Cu1 N3 C10 -114.7(2) . .
N2 Cu1 N3 C10 -29.99(19) . .
Cl1 Cu1 N3 C10 81.55(18) . .
O1 Cu1 N3 C11 58(3) . .
N4 Cu1 N3 C11 9.9(2) . .
N2 Cu1 N3 C11 94.6(2) . .
Cl1 Cu1 N3 C11 -153.9(2) . .
C11 C12 N4 C13 -73.3(3) . .
C11 C12 N4 Cu1 47.4(3) . .
C14 C13 N4 C12 135.4(3) . .
C14 C13 N4 Cu1 17.5(3) . .
O1 Cu1 N4 C12 150.3(2) . .
N3 Cu1 N4 C12 -31.5(2) . .
N2 Cu1 N4 C12 -115.0(2) . .
Cl1 Cu1 N4 C12 43.1(4) . .
O1 Cu1 N4 C13 -87.1(2) . .
N3 Cu1 N4 C13 91.1(2) . .
N2 Cu1 N4 C13 7.57(19) . .
Cl1 Cu1 N4 C13 165.7(2) . .
N3 Cu1 O1 P1 -84(3) . .
N4 Cu1 O1 P1 -36.4(2) . .
N2 Cu1 O1 P1 -120.7(2) . .
Cl1 Cu1 O1 P1 127.56(19) . .
P3A F2A O2S F2A 49.6(6) . 2_665
P3A F2A O2S F2A -49.6(6) . 3_565
Cu1 O1 P1 O1 -171.95(12) . 2_655
Cu1 O1 P1 O1 62.6(3) . 3_665
Cu1 O1 P1 O2 -54.65(19) . .
P3A F2 P3 F2 -43.49(9) . 2_665
P3A F2 P3 F2 43.49(9) . 3_565
P3A F2 P3 F2 -152.1(13) . 13_565
P3A F2 P3 F2 136.51(9) . 14_455
P3A F2 P3 F2 -136.51(9) . 15
P3A F2 P3 P3A 180.0 . 13_565
O2S F2A P3A F2A -43.5(3) . 2_665
O2S F2A P3A F2A 43.5(3) . 3_565
O2S F2A P3A F2 -154.8(4) . .
O2S F2A P3A F2 -107.8(16) . 2_665
O2S F2A P3A F2 126.3(4) . 3_565
O2S F2A P3A P3 180.0 . .
F2A O2S P3A F2A 120.000(2) . 2_665
F2A O2S P3A F2A -120.000(3) 3_565 2_665
F2A O2S P3A F2A -120.000(2) 2_665 .
F2A O2S P3A F2A 120.000(2) 3_565 .
F2A O2S P3A F2A 120.000(3) 2_665 3_565
F2A O2S P3A F2A -120.000(2) . 3_565
F2A O2S P3A F2 -85.8(6) 2_665 .
F2A O2S P3A F2 34.2(6) . .
F2A O2S P3A F2 154.2(6) 3_565 .
F2A O2S P3A F2 34.2(6) 2_665 2_665
F2A O2S P3A F2 154.2(6) . 2_665
F2A O2S P3A F2 -85.8(6) 3_565 2_665
F2A O2S P3A F2 154.2(6) 2_665 3_565
F2A O2S P3A F2 -85.8(6) . 3_565
F2A O2S P3A F2 34.2(6) 3_565 3_565
F2A O2S P3A P3 91(38) 2_665 .
F2A O2S P3A P3 -149(100) . .
F2A O2S P3A P3 -29(38) 3_565 .
P3 F2 P3A F2A 122.2(6) . 2_665
P3 F2 P3A F2A -153.4(5) . .
P3 F2 P3A F2A -88.7(17) . 3_565
P3 F2 P3A O2S 180.0 . .
P3 F2 P3A F2 41.38(12) . 2_665
P3 F2 P3A F2 -41.38(12) . 3_565
F2 P3 P3A F2A 34.2(6) 2_665 2_665
F2 P3 P3A F2A -85.8(6) . 2_665
F2 P3 P3A F2A 154.2(6) 3_565 2_665
F2 P3 P3A F2A 94.2(6) 13_565 2_665
F2 P3 P3A F2A -145.8(6) 14_455 2_665
F2 P3 P3A F2A -25.8(6) 15 2_665
P3A P3 P3A F2A -29(26) 13_565 2_665
F2 P3 P3A F2A 154.2(6) 2_665 .
F2 P3 P3A F2A 34.2(6) . .
F2 P3 P3A F2A -85.8(6) 3_565 .
F2 P3 P3A F2A -145.8(6) 13_565 .
F2 P3 P3A F2A -25.8(6) 14_455 .
F2 P3 P3A F2A 94.2(6) 15 .
P3A P3 P3A F2A 91(25) 13_565 .
F2 P3 P3A F2A -85.8(6) 2_665 3_565
F2 P3 P3A F2A 154.2(6) . 3_565
F2 P3 P3A F2A 34.2(6) 3_565 3_565
F2 P3 P3A F2A -25.8(6) 13_565 3_565
F2 P3 P3A F2A 94.2(6) 14_455 3_565
F2 P3 P3A F2A -145.8(6) 15 3_565
P3A P3 P3A F2A -149(25) 13_565 3_565
F2 P3 P3A O2S -57(100) 2_665 .
F2 P3 P3A O2S -177(100) . .
F2 P3 P3A O2S 63(100) 3_565 .
F2 P3 P3A O2S 3(100) 13_565 .
F2 P3 P3A O2S 123(100) 14_455 .
F2 P3 P3A O2S -117(100) 15 .
P3A P3 P3A O2S 0(100) 13_565 .
F2 P3 P3A F2 120.000(1) 2_665 .
F2 P3 P3A F2 -120.0 3_565 .
F2 P3 P3A F2 179.998(1) 13_565 .
F2 P3 P3A F2 -59.997(1) 14_455 .
F2 P3 P3A F2 60.0 15 .
P3A P3 P3A F2 57(25) 13_565 .
F2 P3 P3A F2 -120.0 . 2_665
F2 P3 P3A F2 120.0 3_565 2_665
F2 P3 P3A F2 60.0 13_565 2_665
F2 P3 P3A F2 180.0 14_455 2_665
F2 P3 P3A F2 -60.0 15 2_665
P3A P3 P3A F2 -63(25) 13_565 2_665
F2 P3 P3A F2 -120.000(2) 2_665 3_565
F2 P3 P3A F2 120.000(2) . 3_565
F2 P3 P3A F2 -60.003(2) 13_565 3_565
F2 P3 P3A F2 60.003(2) 14_455 3_565
F2 P3 P3A F2 180.000(2) 15 3_565
P3A P3 P3A F2 177(25) 13_565 3_565
